data_2214939
loop_
_publ_author_name
'Zhong-Xiang Du'
'Jun-Xia Li'

_publ_section_title
;\m-4,4'-Bipyridine-\k^2^<i>N</i>:<i>N</i>'-bis[aqua(nitrato-\k<i>O</i>)(1,10-phenanthroline-\k^2^<i>N</i>,<i>N</i>')copper(II)]
 dinitrate
;
_journal_coeditor_code AT2361
_journal_issue 9
_journal_name_full 'Acta Crystallographica Section E'
_journal_page_first m2282
_journal_page_last m2282
_journal_paper_doi 10.1107/S1600536807037804
_journal_volume 63
_journal_year 2007
_chemical_formula_iupac '[Cu2 (N O3)2 (C10 H8 N2) (C12 H8 N2)2 (H2 O)2] (N O3)2'
_chemical_formula_moiety 'C34 H28 Cu2 N8 O8 2+ , 2N O3 -'
_chemical_formula_sum 'C34 H28 Cu2 N10 O14'
_chemical_formula_weight 927.76
_chemical_name_systematic
;
\m-4,4'-Bipyridine-\k^2^<i>N</i>:<i>N</i>'-bis[aqua(nitrato-\k<i>O</i>)(1,10-
phenanthroline-\k^2^N,N')copper(II)] dinitrate
;
_space_group_IT_number 2
_symmetry_cell_setting triclinic
_symmetry_space_group_name_Hall '-P 1'
_symmetry_space_group_name_H-M 'P -1'
_atom_sites_solution_hydrogens geom
_atom_sites_solution_primary direct
_atom_sites_solution_secondary difmap
_audit_creation_method SHELXL97
_cell_angle_alpha 92.347(2)
_cell_angle_beta 97.596(2)
_cell_angle_gamma 96.311(3)
_cell_formula_units_Z 1
_cell_length_a 7.3754(18)
_cell_length_b 8.925(2)
_cell_length_c 13.812(3)
_cell_measurement_reflns_used 3225
_cell_measurement_temperature 291(2)
_cell_measurement_theta_max 27.04
_cell_measurement_theta_min 2.67
_cell_volume 894.3(4)
_computing_cell_refinement APEX2
_computing_data_collection 'APEX2 (Bruker, 2004)'
_computing_data_reduction 'SAINT (Bruker, 2004)'
_computing_molecular_graphics 'SHELXTL (Bruker, 2004)'
_computing_publication_material SHELXTL
_computing_structure_refinement 'SHELXL97 (Sheldrick, 1997)'
_computing_structure_solution 'SHELXS97 (Sheldrick, 1997)'
_diffrn_ambient_temperature 291(2)
_diffrn_measured_fraction_theta_full 0.962
_diffrn_measured_fraction_theta_max 0.972
_diffrn_measurement_device_type 'Bruker APEXII CCD area-detector'
_diffrn_measurement_method '\f and \w'
_diffrn_radiation_monochromator graphite
_diffrn_radiation_source 'fine-focus sealed tube'
_diffrn_radiation_type MoK\a
_diffrn_radiation_wavelength 0.71073
_diffrn_reflns_av_R_equivalents 0.0205
_diffrn_reflns_av_sigmaI/netI 0.0333
_diffrn_reflns_limit_h_max 8
_diffrn_reflns_limit_h_min -8
_diffrn_reflns_limit_k_max 10
_diffrn_reflns_limit_k_min -10
_diffrn_reflns_limit_l_max 16
_diffrn_reflns_limit_l_min -16
_diffrn_reflns_number 6155
_diffrn_reflns_theta_full 25.50
_diffrn_reflns_theta_max 25.50
_diffrn_reflns_theta_min 2.67
_exptl_absorpt_coefficient_mu 1.277
_exptl_absorpt_correction_T_max 0.7762
_exptl_absorpt_correction_T_min 0.6474
_exptl_absorpt_correction_type multi-scan
_exptl_absorpt_process_details '(SADABS; Sheldrick, 1996)'
_exptl_crystal_colour blue
_exptl_crystal_density_diffrn 1.723
_exptl_crystal_density_method 'not measured'
_exptl_crystal_description block
_exptl_crystal_F_000 472
_exptl_crystal_size_max 0.37
_exptl_crystal_size_mid 0.27
_exptl_crystal_size_min 0.21
_refine_diff_density_max 0.886
_refine_diff_density_min -0.758
_refine_ls_extinction_method none
_refine_ls_goodness_of_fit_ref 1.016
_refine_ls_hydrogen_treatment constr
_refine_ls_matrix_type full
_refine_ls_number_parameters 271
_refine_ls_number_reflns 3200
_refine_ls_number_restraints 0
_refine_ls_restrained_S_all 1.016
_refine_ls_R_factor_all 0.0539
_refine_ls_R_factor_gt 0.0501
_refine_ls_shift/su_max 0.000
_refine_ls_shift/su_mean 0.000
_refine_ls_structure_factor_coef Fsqd
_refine_ls_weighting_details 'calc w = 1/[\s^2^(Fo^2^)+(0.183P)^2^+1.6705P] where P=(Fo^2^+2Fc^2^)/3'
_refine_ls_weighting_scheme calc
_refine_ls_wR_factor_gt 0.2228
_refine_ls_wR_factor_ref 0.2273
_reflns_number_gt 2909
_reflns_number_total 3200
_reflns_threshold_expression I>2\s(I)
_cod_data_source_file at2361.cif
_cod_data_source_block I
_cod_database_code 2214939
_cod_database_fobs_code 2214939

loop_
_symmetry_equiv_pos_as_xyz
'x, y, z'
'-x, -y, -z'

loop_
_atom_site_type_symbol
_atom_site_label
_atom_site_fract_x
_atom_site_fract_y
_atom_site_fract_z
_atom_site_U_iso_or_equiv
_atom_site_adp_type
_atom_site_calc_flag
_atom_site_refinement_flags
_atom_site_occupancy
Cu Cu1 0.69132(8) 0.51338(6) 0.71023(4) 0.0247(3) Uani d . 1
O O1 0.8055(5) 0.4093(5) 0.6066(3) 0.0350(9) Uani d . 1
O O2 1.0496(6) 0.5437(6) 0.6817(3) 0.0462(11) Uani d . 1
O O3 1.0720(6) 0.3763(6) 0.5659(3) 0.0506(12) Uani d . 1
O O4 0.4104(7) 0.0751(6) 0.7586(4) 0.0540(12) Uani d . 1
O O5 0.1351(9) 0.0598(9) 0.6823(5) 0.082(2) Uani d . 1
O O6 0.1944(10) -0.0793(7) 0.8020(5) 0.0754(18) Uani d . 1
O O7 0.4292(6) 0.3593(5) 0.6762(4) 0.0452(11) Uani d . 1
H H1W 0.4431 0.2774 0.6993 0.068 Uiso d R 1
H H2W 0.3303 0.3587 0.6404 0.068 Uiso d R 1
N N1 0.6613(6) 0.6354(5) 0.8332(3) 0.0260(9) Uani d . 1
N N2 0.7736(6) 0.3662(5) 0.8101(3) 0.0255(9) Uani d . 1
N N3 0.6235(7) 0.6792(5) 0.6252(3) 0.0321(10) Uani d . 1
N N4 0.9803(6) 0.4446(5) 0.6181(3) 0.0322(10) Uani d . 1
N N5 0.2454(8) 0.0181(6) 0.7465(4) 0.0423(12) Uani d . 1
C C1 0.8307(8) 0.2313(6) 0.7951(4) 0.0328(12) Uani d . 1
H H1 0.8363 0.1960 0.7314 0.039 Uiso calc R 1
C C2 0.8818(8) 0.1423(7) 0.8717(5) 0.0381(13) Uani d . 1
H H2A 0.9207 0.0487 0.8589 0.046 Uiso calc R 1
C C3 0.8750(8) 0.1918(7) 0.9661(5) 0.0397(14) Uani d . 1
H H3A 0.9084 0.1318 1.0174 0.048 Uiso calc R 1
C C4 0.8170(7) 0.3343(6) 0.9852(4) 0.0293(11) Uani d . 1
C C5 0.8056(8) 0.3986(7) 1.0814(4) 0.0358(13) Uani d . 1
H H5A 0.8374 0.3448 1.1361 0.043 Uiso calc R 1
C C6 0.7489(8) 0.5364(7) 1.0925(4) 0.0370(13) Uani d . 1
H H6A 0.7435 0.5761 1.1552 0.044 Uiso calc R 1
C C7 0.6971(7) 0.6229(6) 1.0106(4) 0.0314(12) Uani d . 1
C C8 0.6355(8) 0.7680(7) 1.0179(4) 0.0371(13) Uani d . 1
H H8 0.6265 0.8132 1.0786 0.044 Uiso calc R 1
C C9 0.5897(8) 0.8397(6) 0.9341(5) 0.0379(13) Uani d . 1
H H9 0.5496 0.9347 0.9379 0.045 Uiso calc R 1
C C10 0.6025(8) 0.7715(6) 0.8425(4) 0.0323(12) Uani d . 1
H H10 0.5693 0.8221 0.7865 0.039 Uiso calc R 1
C C11 0.7076(7) 0.5630(6) 0.9160(4) 0.0244(10) Uani d . 1
C C12 0.7669(7) 0.4173(6) 0.9032(4) 0.0249(10) Uani d . 1
C C13 0.4474(9) 0.6993(7) 0.5978(5) 0.0449(15) Uani d . 1
H H13 0.3561 0.6266 0.6122 0.054 Uiso calc R 1
C C14 0.3950(9) 0.8222(7) 0.5495(5) 0.0401(14) Uani d . 1
H H14 0.2706 0.8314 0.5325 0.048 Uiso calc R 1
C C15 0.5268(8) 0.9328(6) 0.5258(4) 0.0295(11) Uani d . 1
C C16 0.7091(10) 0.9111(8) 0.5549(6) 0.0521(18) Uani d . 1
H H16 0.8029 0.9818 0.5407 0.063 Uiso calc R 1
C C17 0.7528(9) 0.7864(8) 0.6044(5) 0.0480(17) Uani d . 1
H H17 0.8761 0.7760 0.6241 0.058 Uiso calc R 1

loop_
_atom_site_aniso_label
_atom_site_aniso_U_11
_atom_site_aniso_U_22
_atom_site_aniso_U_33
_atom_site_aniso_U_12
_atom_site_aniso_U_13
_atom_site_aniso_U_23
Cu1 0.0303(4) 0.0238(4) 0.0218(4) 0.0077(3) 0.0047(3) 0.0055(3)
O1 0.029(2) 0.047(2) 0.0290(19) 0.0074(17) 0.0032(15) -0.0030(16)
O2 0.040(2) 0.055(3) 0.043(2) 0.001(2) 0.0053(19) 0.000(2)
O3 0.047(3) 0.072(3) 0.041(2) 0.033(2) 0.015(2) 0.009(2)
O4 0.050(3) 0.050(3) 0.060(3) 0.002(2) 0.001(2) 0.008(2)
O5 0.059(3) 0.100(5) 0.083(4) 0.008(3) -0.011(3) 0.036(4)
O6 0.085(4) 0.057(3) 0.090(4) 0.010(3) 0.027(3) 0.039(3)
O7 0.033(2) 0.035(2) 0.064(3) 0.0007(18) -0.007(2) 0.014(2)
N1 0.028(2) 0.024(2) 0.027(2) 0.0036(17) 0.0069(17) 0.0044(16)
N2 0.025(2) 0.022(2) 0.030(2) 0.0051(17) 0.0061(17) 0.0044(17)
N3 0.041(3) 0.031(2) 0.027(2) 0.009(2) 0.0051(19) 0.0078(18)
N4 0.033(2) 0.040(3) 0.026(2) 0.010(2) 0.0070(18) 0.0111(19)
N5 0.054(3) 0.031(3) 0.045(3) 0.010(2) 0.014(2) 0.004(2)
C1 0.032(3) 0.026(3) 0.042(3) 0.004(2) 0.006(2) 0.007(2)
C2 0.038(3) 0.025(3) 0.053(4) 0.008(2) 0.003(3) 0.008(2)
C3 0.033(3) 0.037(3) 0.050(4) 0.006(3) 0.002(2) 0.023(3)
C4 0.023(2) 0.032(3) 0.032(3) 0.000(2) 0.002(2) 0.011(2)
C5 0.032(3) 0.047(3) 0.025(3) -0.003(3) -0.003(2) 0.014(2)
C6 0.032(3) 0.053(4) 0.024(3) -0.006(3) 0.003(2) -0.002(2)
C7 0.025(3) 0.037(3) 0.032(3) -0.003(2) 0.008(2) -0.001(2)
C8 0.037(3) 0.038(3) 0.035(3) -0.002(2) 0.009(2) -0.011(2)
C9 0.038(3) 0.027(3) 0.051(4) 0.004(2) 0.015(3) -0.005(2)
C10 0.038(3) 0.023(3) 0.037(3) 0.007(2) 0.007(2) 0.002(2)
C11 0.020(2) 0.027(3) 0.026(2) -0.0016(19) 0.0067(18) 0.0010(19)
C12 0.020(2) 0.028(3) 0.028(2) 0.004(2) 0.0020(18) 0.0089(19)
C13 0.037(3) 0.032(3) 0.061(4) -0.005(3) -0.009(3) 0.016(3)
C14 0.035(3) 0.034(3) 0.047(3) -0.001(2) -0.010(2) 0.014(2)
C15 0.042(3) 0.027(3) 0.021(2) 0.008(2) 0.004(2) 0.003(2)
C16 0.040(4) 0.054(4) 0.073(5) 0.016(3) 0.026(3) 0.038(4)
C17 0.038(3) 0.052(4) 0.063(4) 0.020(3) 0.019(3) 0.028(3)

loop_
_atom_type_symbol
_atom_type_description
_atom_type_scat_dispersion_real
_atom_type_scat_dispersion_imag
_atom_type_scat_source
C C 0.0033 0.0016 'International Tables Vol C Tables 4.2.6.8 and 6.1.1.4'
H H 0.0000 0.0000 'International Tables Vol C Tables 4.2.6.8 and 6.1.1.4'
N N 0.0061 0.0033 'International Tables Vol C Tables 4.2.6.8 and 6.1.1.4'
O O 0.0106 0.0060 'International Tables Vol C Tables 4.2.6.8 and 6.1.1.4'
Cu Cu 0.3201 1.2651 'International Tables Vol C Tables 4.2.6.8 and 6.1.1.4'

loop_
_geom_angle_atom_site_label_1
_geom_angle_atom_site_label_2
_geom_angle_atom_site_label_3
_geom_angle_site_symmetry_3
_geom_angle
_geom_angle_publ_flag
N3 Cu1 O1 . 93.23(18) yes
N3 Cu1 N2 . 172.57(18) ?
O1 Cu1 N2 . 91.76(17) yes
N3 Cu1 N1 . 92.10(18) yes
O1 Cu1 N1 . 161.67(18) ?
N2 Cu1 N1 . 81.49(17) yes
N3 Cu1 O7 . 98.37(19) ?
O1 Cu1 O7 . 92.06(18) yes
N2 Cu1 O7 . 86.94(17) ?
N1 Cu1 O7 . 104.49(18) yes
N4 O1 Cu1 . 111.1(3) ?
Cu1 O7 H1W . 109.5 ?
Cu1 O7 H2W . 136.7 ?
H1W O7 H2W . 113.0 ?
C10 N1 C11 . 118.0(5) ?
C10 N1 Cu1 . 129.5(4) ?
C11 N1 Cu1 . 112.5(3) ?
C1 N2 C12 . 118.7(5) ?
C1 N2 Cu1 . 128.6(4) ?
C12 N2 Cu1 . 112.6(3) ?
C13 N3 C17 . 117.3(5) ?
C13 N3 Cu1 . 121.4(4) ?
C17 N3 Cu1 . 120.7(4) ?
O3 N4 O2 . 123.2(5) ?
O3 N4 O1 . 118.3(5) ?
O2 N4 O1 . 118.5(4) ?
O5 N5 O6 . 120.3(7) ?
O5 N5 O4 . 120.5(6) ?
O6 N5 O4 . 119.2(6) ?
N2 C1 C2 . 122.0(5) ?
N2 C1 H1 . 119.0 ?
C2 C1 H1 . 119.0 ?
C3 C2 C1 . 120.1(5) ?
C3 C2 H2A . 119.9 ?
C1 C2 H2A . 119.9 ?
C2 C3 C4 . 119.8(5) ?
C2 C3 H3A . 120.1 ?
C4 C3 H3A . 120.1 ?
C12 C4 C3 . 116.5(5) ?
C12 C4 C5 . 118.8(5) ?
C3 C4 C5 . 124.7(5) ?
C6 C5 C4 . 120.5(5) ?
C6 C5 H5A . 119.8 ?
C4 C5 H5A . 119.8 ?
C5 C6 C7 . 121.9(5) ?
C5 C6 H6A . 119.1 ?
C7 C6 H6A . 119.1 ?
C11 C7 C8 . 116.8(5) ?
C11 C7 C6 . 118.8(5) ?
C8 C7 C6 . 124.3(5) ?
C9 C8 C7 . 118.9(5) ?
C9 C8 H8 . 120.5 ?
C7 C8 H8 . 120.5 ?
C8 C9 C10 . 120.6(5) ?
C8 C9 H9 . 119.7 ?
C10 C9 H9 . 119.7 ?
N1 C10 C9 . 121.9(5) ?
N1 C10 H10 . 119.0 ?
C9 C10 H10 . 119.0 ?
N1 C11 C7 . 123.7(5) ?
N1 C11 C12 . 116.5(4) ?
C7 C11 C12 . 119.9(5) ?
N2 C12 C4 . 123.0(5) ?
N2 C12 C11 . 116.9(4) ?
C4 C12 C11 . 120.1(5) ?
N3 C13 C14 . 123.2(6) ?
N3 C13 H13 . 118.4 ?
C14 C13 H13 . 118.4 ?
C13 C14 C15 . 120.3(6) ?
C13 C14 H14 . 119.8 ?
C15 C14 H14 . 119.8 ?
C14 C15 C16 . 116.1(5) ?
C14 C15 C15 2_676 121.2(7) ?
C16 C15 C15 2_676 122.7(7) ?
C17 C16 C15 . 120.8(6) ?
C17 C16 H16 . 119.6 ?
C15 C16 H16 . 119.6 ?
N3 C17 C16 . 122.3(6) ?
N3 C17 H17 . 118.9 ?
C16 C17 H17 . 118.9 ?

loop_
_geom_bond_atom_site_label_1
_geom_bond_atom_site_label_2
_geom_bond_site_symmetry_2
_geom_bond_distance
_geom_bond_publ_flag
Cu1 N3 . 1.992(5) yes
Cu1 O1 . 2.000(4) yes
Cu1 N2 . 2.025(4) yes
Cu1 N1 . 2.030(4) yes
Cu1 O7 . 2.230(4) yes
O1 N4 . 1.280(6) ?
O2 N4 . 1.239(7) ?
O3 N4 . 1.238(6) ?
O4 N5 . 1.253(8) ?
O5 N5 . 1.220(8) ?
O6 N5 . 1.243(8) ?
O7 H1W . 0.8200 ?
O7 H2W . 0.8251 ?
N1 C10 . 1.341(7) ?
N1 C11 . 1.359(7) ?
N2 C1 . 1.336(7) ?
N2 C12 . 1.355(7) ?
N3 C13 . 1.338(8) ?
N3 C17 . 1.343(9) ?
C1 C2 . 1.386(8) ?
C1 H1 . 0.9300 ?
C2 C3 . 1.368(10) ?
C2 H2A . 0.9300 ?
C3 C4 . 1.412(8) ?
C3 H3A . 0.9300 ?
C4 C12 . 1.410(7) ?
C4 C5 . 1.441(8) ?
C5 C6 . 1.351(9) ?
C5 H5A . 0.9300 ?
C6 C7 . 1.430(8) ?
C6 H6A . 0.9300 ?
C7 C11 . 1.406(7) ?
C7 C8 . 1.423(8) ?
C8 C9 . 1.367(9) ?
C8 H8 . 0.9300 ?
C9 C10 . 1.400(8) ?
C9 H9 . 0.9300 ?
C10 H10 . 0.9300 ?
C11 C12 . 1.429(7) ?
C13 C14 . 1.372(8) ?
C13 H13 . 0.9300 ?
C14 C15 . 1.387(9) ?
C14 H14 . 0.9300 ?
C15 C16 . 1.388(9) ?
C15 C15 2_676 1.485(10) ?
C16 C17 . 1.376(9) ?
C16 H16 . 0.9300 ?
C17 H17 . 0.9300 ?

loop_
_geom_hbond_atom_site_label_D
_geom_hbond_atom_site_label_H
_geom_hbond_atom_site_label_A
_geom_hbond_site_symmetry_A
_geom_hbond_distance_DH
_geom_hbond_distance_HA
_geom_hbond_distance_DA
_geom_hbond_angle_DHA
_geom_hbond_publ_flag
O7 H2W O3 1_455 0.83 2.07 2.886(6) 171.9 yes

loop_
_geom_torsion_atom_site_label_1
_geom_torsion_atom_site_label_2
_geom_torsion_atom_site_label_3
_geom_torsion_atom_site_label_4
_geom_torsion_site_symmetry_1
_geom_torsion_site_symmetry_4
_geom_torsion
N3 Cu1 O1 N4 . . 97.0(4)
N2 Cu1 O1 N4 . . -77.5(4)
N1 Cu1 O1 N4 . . -9.7(7)
O7 Cu1 O1 N4 . . -164.5(4)
N3 Cu1 N1 C10 . . 4.4(5)
O1 Cu1 N1 C10 . . 111.3(6)
N2 Cu1 N1 C10 . . -179.4(5)
O7 Cu1 N1 C10 . . -94.8(5)
N3 Cu1 N1 C11 . . -176.3(4)
O1 Cu1 N1 C11 . . -69.4(7)
N2 Cu1 N1 C11 . . -0.1(3)
O7 Cu1 N1 C11 . . 84.5(4)
N3 Cu1 N2 C1 . . -148.8(13)
O1 Cu1 N2 C1 . . -16.6(5)
N1 Cu1 N2 C1 . . -179.5(5)
O7 Cu1 N2 C1 . . 75.4(5)
N3 Cu1 N2 C12 . . 31.2(15)
O1 Cu1 N2 C12 . . 163.4(4)
N1 Cu1 N2 C12 . . 0.5(3)
O7 Cu1 N2 C12 . . -104.6(4)
O1 Cu1 N3 C13 . . 115.9(5)
N2 Cu1 N3 C13 . . -112.0(14)
N1 Cu1 N3 C13 . . -81.6(5)
O7 Cu1 N3 C13 . . 23.4(5)
O1 Cu1 N3 C17 . . -73.1(5)
N2 Cu1 N3 C17 . . 59.0(15)
N1 Cu1 N3 C17 . . 89.3(5)
O7 Cu1 N3 C17 . . -165.7(5)
Cu1 O1 N4 O3 . . 172.2(4)
Cu1 O1 N4 O2 . . -6.7(6)
C12 N2 C1 C2 . . 0.5(8)
Cu1 N2 C1 C2 . . -179.5(4)
N2 C1 C2 C3 . . -0.1(9)
C1 C2 C3 C4 . . -0.5(9)
C2 C3 C4 C12 . . 0.6(8)
C2 C3 C4 C5 . . -179.5(5)
C12 C4 C5 C6 . . -0.4(8)
C3 C4 C5 C6 . . 179.8(6)
C4 C5 C6 C7 . . 0.5(9)
C5 C6 C7 C11 . . -0.7(8)
C5 C6 C7 C8 . . 179.6(5)
C11 C7 C8 C9 . . 0.3(8)
C6 C7 C8 C9 . . -180.0(5)
C7 C8 C9 C10 . . 0.2(9)
C11 N1 C10 C9 . . 0.6(8)
Cu1 N1 C10 C9 . . 179.8(4)
C8 C9 C10 N1 . . -0.7(9)
C10 N1 C11 C7 . . 0.1(8)
Cu1 N1 C11 C7 . . -179.3(4)
C10 N1 C11 C12 . . 179.1(4)
Cu1 N1 C11 C12 . . -0.3(6)
C8 C7 C11 N1 . . -0.5(8)
C6 C7 C11 N1 . . 179.8(5)
C8 C7 C11 C12 . . -179.5(5)
C6 C7 C11 C12 . . 0.8(8)
C1 N2 C12 C4 . . -0.3(8)
Cu1 N2 C12 C4 . . 179.8(4)
C1 N2 C12 C11 . . 179.1(5)
Cu1 N2 C12 C11 . . -0.9(6)
C3 C4 C12 N2 . . -0.3(8)
C5 C4 C12 N2 . . 179.9(5)
C3 C4 C12 C11 . . -179.7(5)
C5 C4 C12 C11 . . 0.5(8)
N1 C11 C12 N2 . . 0.8(7)
C7 C11 C12 N2 . . 179.9(4)
N1 C11 C12 C4 . . -179.8(4)
C7 C11 C12 C4 . . -0.7(8)
C17 N3 C13 C14 . . 0.6(10)
Cu1 N3 C13 C14 . . 171.9(5)
N3 C13 C14 C15 . . 0.5(11)
C13 C14 C15 C16 . . -0.7(9)
C13 C14 C15 C15 . 2_676 -179.6(7)
C14 C15 C16 C17 . . -0.1(10)
C15 C15 C16 C17 2_676 . 178.7(7)
C13 N3 C17 C16 . . -1.5(11)
Cu1 N3 C17 C16 . . -172.8(6)
C15 C16 C17 N3 . . 1.3(12)
